data_9017904
loop_
_publ_author_name
'Panikorovskii, T. L.'
'Pekov, I. V.'
'Krzhizhanovskaya, M. G.'
'Yakovenchuk, V. N.'
'Britven, S. N.'
'Gurzhiy, V. V.'
'Bocharov, V. N.'
'Yapaskurt, V. O.'
'Krivovichev, S. V.'

_publ_section_title
;
 Tiettaite K4Na12Fe3+Si16O41(OH)4&#x00B7;2H2O: A mineral with a novel type of
 microporous heteropolyhedral framework
;
_journal_name_full 'Crystallography Reports'
_journal_page_first 76
_journal_page_last 85
_journal_volume 66
_journal_year 2021
_chemical_compound_source 'Khibiny alkaline massif, Kola Peninsula, Russia'
_chemical_formula_sum 'Fe H14.1 K4 Na10 O50.3 Si16'
_chemical_name_mineral Tiettaite
_space_group_IT_number 63
_space_group_name_Hall '-C 2c 2'
_space_group_name_H-M_alt 'C m c m'
_symmetry_space_group_name_H-M 'C m c m'
_cell_angle_alpha 90
_cell_angle_beta 90
_cell_angle_gamma 90
_cell_formula_units_Z 4
_cell_length_a 28.866
_cell_length_b 10.707
_cell_length_c 17.425
_cell_volume 5385.514
_database_code_amcsd 0020968
_exptl_crystal_density_diffrn 2.110
_cod_data_source_file inputs/fixed/split/14974.cif
_cod_data_source_block 14974
_cod_original_formula_sum 'K4 Na10 Fe Si16 O50.3 H14.1'
_cod_database_code 9017904

loop_
_space_group_symop_operation_xyz
x,y,z
1/2+x,1/2+y,z
x,-y,1/2+z
1/2+x,1/2-y,1/2+z
-x,y,1/2-z
1/2-x,1/2+y,1/2-z
-x,y,z
1/2-x,1/2+y,z
x,-y,-z
1/2+x,1/2-y,-z
x,y,1/2-z
1/2+x,1/2+y,1/2-z
-x,-y,1/2+z
1/2-x,1/2-y,1/2+z
-x,-y,-z
1/2-x,1/2-y,-z

loop_
_atom_site_label
_atom_site_fract_x
_atom_site_fract_y
_atom_site_fract_z
_atom_site_occupancy
_atom_site_U_iso_or_equiv
_atom_site_type_symbol
_atom_site_attached_hydrogens
K1 0.50000 0.92300 0.66400 1.00000 0.00370 K 0
K2 0.50000 0.45600 0.64600 1.00000 0.00370 K 0
Na1 0.50000 0.26600 0.57700 1.00000 0.00570 Na 0
Na2 0.35800 0.92400 0.63600 1.00000 0.00570 Na 0
Na3 0.33900 0.00000 0.50000 1.00000 0.00570 Na 0
Na4 0.35700 0.46400 0.50100 0.50000 0.00570 Na 0
Fe1 0.45020 0.00000 0.50000 0.50000 0.00100 Fe 0
Si1 0.44500 0.82800 0.25000 1.00000 0.00270 Si 0
Si2 0.39590 0.77100 0.40800 1.00000 0.00270 Si 0
Si3 0.44900 0.70000 0.54500 1.00000 0.00270 Si 0
Si4 0.39000 0.60100 0.69800 0.50000 0.00270 Si 0
Si5 0.29100 0.71000 0.34100 0.50000 0.00270 Si 0
Si6 0.28300 0.41200 0.33800 0.50000 0.00270 Si 0
O1 0.39900 0.91800 0.43700 1.00000 0.00270 O 0
O2 0.45000 0.84900 0.56600 1.00000 0.00270 O 0
O3 0.50000 0.64800 0.53600 1.00000 0.00270 O 0
O4 0.42200 0.62200 0.61600 1.00000 0.00270 O 0
O5 0.42200 0.68100 0.46600 1.00000 0.00270 O 0
O6 0.34000 0.72200 0.39600 1.00000 0.00270 O 0
O7 0.41900 0.76800 0.32900 1.00000 0.00270 O 0
O8 0.50000 0.79200 0.25000 1.00000 0.00270 O 0
O9 0.43900 0.98400 0.25000 1.00000 0.00270 O 0
O-H10 0.50000 0.07000 0.56500 1.00000 0.00270 O 1
O-H11 0.50000 0.69900 0.68400 1.00000 0.00270 O 1
O-H12 0.29000 0.98400 0.75000 1.00000 0.00270 O 1
O13 0.39000 0.73100 0.75000 1.00000 0.00270 O 0
O14 0.41300 0.49000 0.75000 0.50000 0.00270 O 0
O15 0.33700 0.56700 0.67400 0.50000 0.00270 O 0
O16 0.33200 0.39000 0.38200 0.25000 0.00270 O 0
O17 0.29000 0.38600 0.25000 0.50000 0.00270 O 0
O18 0.26600 0.56700 0.35200 0.50000 0.00270 O 0
O-H19 0.30300 0.73300 0.25000 0.75000 0.00270 O 1
O-H20 0.25500 0.81800 0.37100 0.50000 0.00270 O 1
Wat21 0.27769 0.89356 0.40283 0.37500 0.00270 O 2
O-h21 0.27769 0.89356 0.40283 0.12500 0.00270 O 0
Wat22 0.25469 0.09356 0.50883 0.20000 0.00270 O 2

loop_
_cod_changelog_entry_id
_cod_changelog_entry_author
_cod_changelog_entry_date
_cod_changelog_entry_text
1
;cod-tools version 3.8.0
Id: cif_guess_AMCSD_atom_types 9574 2023-05-10 09:00:05Z saulius
;
2023-05-10T18:58:54+03:00
;Derived atom types and hydrogen counts
from atom names that follow the AMCSD naming convention
(Wat == water, O-H == hydroxyl).
;

loop_
_cod_related_entry_id
_cod_related_entry_database
_cod_related_entry_code
1 AMCSD 0020968
